data_4325897
loop_
_publ_author_name
'Curtis M. Zaleski'
'Choong-Sun Lim'
'Annabel D. Cutland-Van Noord'
'Jeff W. Kampf'
'Vincent L. Pecoraro'

_publ_section_title
;
 Effects of the Central Lanthanide Ion Crystal Radius on the
 15-MCCuII(N)pheHA-5 Structure
;
_journal_name_full 'Inorganic Chemistry'
_journal_page_first 7707
_journal_page_last 7717
_journal_paper_doi 10.1021/ic200740h
_journal_volume 50
_journal_year 2011
_chemical_absolute_configuration ad
_chemical_formula_sum 'C45 H60 Cu5 N13 O19 Tm'
_chemical_formula_weight 1573.69
_chemical_name_systematic
;
 ?
;
_space_group_IT_number 76
_symmetry_cell_setting tetragonal
_symmetry_space_group_name_Hall 'P 4w'
_symmetry_space_group_name_H-M 'P 41'
_atom_sites_solution_hydrogens geom
_atom_sites_solution_primary direct
_atom_sites_solution_secondary difmap
_audit_creation_method SHELXL-97
_cell_angle_alpha 90.00
_cell_angle_beta 90.00
_cell_angle_gamma 90.00
_cell_formula_units_Z 4
_cell_length_a 19.1568(8)
_cell_length_b 19.1568(8)
_cell_length_c 18.3956(10)
_cell_measurement_reflns_used 7369
_cell_measurement_temperature 133(2)
_cell_measurement_theta_max 30.02
_cell_measurement_theta_min 3.01
_cell_volume 6750.9(5)
_computing_cell_refinement 'Bruker SMART'
_computing_data_collection 'Bruker SMART'
_computing_data_reduction 'Bruker SHELXTL'
_computing_molecular_graphics 'Bruker SHELXTL'
_computing_publication_material 'Bruker SHELXTL'
_computing_structure_refinement 'Bruker SHELXTL'
_computing_structure_solution 'Bruker SHELXTL'
_diffrn_ambient_temperature 133(2)
_diffrn_detector_area_resol_mean 0.711
_diffrn_measured_fraction_theta_full 0.960
_diffrn_measured_fraction_theta_max 0.960
_diffrn_measurement_device_type 'CCD area detector'
_diffrn_measurement_method 'phi and omega scans'
_diffrn_radiation_monochromator graphite
_diffrn_radiation_source 'sealed tube'
_diffrn_radiation_type MoK\a
_diffrn_radiation_wavelength 0.71073
_diffrn_reflns_av_R_equivalents 0.0327
_diffrn_reflns_av_sigmaI/netI 0.0338
_diffrn_reflns_limit_h_max 19
_diffrn_reflns_limit_h_min -18
_diffrn_reflns_limit_k_max 26
_diffrn_reflns_limit_k_min -26
_diffrn_reflns_limit_l_max 22
_diffrn_reflns_limit_l_min -22
_diffrn_reflns_number 94022
_diffrn_reflns_theta_full 30.02
_diffrn_reflns_theta_max 30.02
_diffrn_reflns_theta_min 3.01
_exptl_absorpt_coefficient_mu 2.917
_exptl_absorpt_correction_T_max 0.514
_exptl_absorpt_correction_T_min 0.317
_exptl_absorpt_correction_type multi-scan
_exptl_absorpt_process_details 'Blessing, Acta Cryst. (1995) A51 33-38.'
_exptl_crystal_colour purple
_exptl_crystal_density_diffrn 1.548
_exptl_crystal_description needle
_exptl_crystal_F_000 3148
_exptl_crystal_size_max 0.44
_exptl_crystal_size_mid 0.40
_exptl_crystal_size_min 0.32
_refine_diff_density_max 0.981
_refine_diff_density_min -1.003
_refine_diff_density_rms 0.138
_refine_ls_abs_structure_details 'Flack H D (1983), Acta Cryst. A39, 876-881'
_refine_ls_abs_structure_Flack -0.015(7)
_refine_ls_extinction_method none
_refine_ls_goodness_of_fit_ref 1.097
_refine_ls_hydrogen_treatment mixed
_refine_ls_matrix_type full
_refine_ls_number_parameters 874
_refine_ls_number_reflns 18767
_refine_ls_number_restraints 19
_refine_ls_restrained_S_all 1.100
_refine_ls_R_factor_all 0.0415
_refine_ls_R_factor_gt 0.0351
_refine_ls_shift/su_max 0.002
_refine_ls_shift/su_mean 0.000
_refine_ls_structure_factor_coef Fsqd
_refine_ls_weighting_details 'calc w=1/[\s^2^(Fo^2^)+(0.0554P)^2^+12.9140P] where P=(Fo^2^+2Fc^2^)/3'
_refine_ls_weighting_scheme calc
_refine_ls_wR_factor_gt 0.0980
_refine_ls_wR_factor_ref 0.1038
_reflns_number_gt 17378
_reflns_number_total 18767
_reflns_threshold_expression >2sigma(I)
_cod_data_source_file ic200740h_si_001_01.cif
_cod_data_source_block Tm-3
_cod_database_code 4325897

loop_
_symmetry_equiv_pos_as_xyz
'x, y, z'
'-x, -y, z+1/2'
'-y, x, z+1/4'
'y, -x, z+3/4'

loop_
_atom_site_label
_atom_site_type_symbol
_atom_site_fract_x
_atom_site_fract_y
_atom_site_fract_z
_atom_site_U_iso_or_equiv
_atom_site_adp_type
_atom_site_occupancy
_atom_site_symmetry_multiplicity
_atom_site_calc_flag
_atom_site_refinement_flags
_atom_site_disorder_assembly
_atom_site_disorder_group
Tm1 Tm 0.237356(9) 0.339506(9) 0.494798(10) 0.01841(5) Uani 1 1 d . . .
Cu1 Cu 0.25371(3) 0.17340(3) 0.37972(3) 0.02355(12) Uani 1 1 d . . .
Cu2 Cu 0.24822(3) 0.39388(3) 0.29440(3) 0.02543(12) Uani 1 1 d . . .
Cu3 Cu 0.20024(3) 0.53466(3) 0.48750(3) 0.02016(10) Uani 1 1 d . . .
Cu4 Cu 0.24225(3) 0.41140(3) 0.69131(3) 0.02006(11) Uani 1 1 d . . .
Cu5 Cu 0.28428(3) 0.18812(3) 0.62288(3) 0.01890(10) Uani 1 1 d . . .
O1 O 0.2362(3) 0.3175(2) 0.2254(2) 0.0397(10) Uani 1 1 d . . .
O2 O 0.2366(2) 0.32363(18) 0.3685(2) 0.0285(7) Uani 1 1 d . . .
O3 O 0.19495(18) 0.57249(16) 0.38958(19) 0.0237(6) Uani 1 1 d . . .
O4 O 0.23757(18) 0.45148(16) 0.44113(18) 0.0229(6) Uani 1 1 d . . .
O5 O 0.21083(19) 0.50597(17) 0.70082(19) 0.0258(7) Uani 1 1 d . . .
O6 O 0.22123(18) 0.42037(16) 0.58973(19) 0.0238(6) Uani 1 1 d . . .
O7 O 0.26848(16) 0.20777(16) 0.72353(18) 0.0214(6) Uani 1 1 d . . .
O8 O 0.26872(17) 0.28547(16) 0.60619(18) 0.0217(6) Uani 1 1 d . . .
O9 O 0.26889(19) 0.08921(17) 0.43294(19) 0.0259(7) Uani 1 1 d . . .
O10 O 0.27183(19) 0.22173(16) 0.46868(18) 0.0241(6) Uani 1 1 d . . .
O100 O 0.1373(2) 0.2667(2) 0.5074(4) 0.0573(15) Uani 1 1 d . . .
O101 O 0.11402(19) 0.37181(18) 0.4808(2) 0.0320(8) Uani 1 1 d . . .
O102 O 0.02935(19) 0.2987(2) 0.4942(3) 0.0393(9) Uani 1 1 d . . .
O103 O 0.35485(18) 0.36011(19) 0.4920(3) 0.0393(9) Uani 1 1 d . . .
N200 N -0.0428(2) 0.6343(2) 0.4904(3) 0.0347(9) Uani 1 1 d D . .
O200 O 0.0104(2) 0.5957(2) 0.4872(3) 0.0437(10) Uani 1 1 d D . .
O201 O -0.1013(2) 0.6067(3) 0.4989(3) 0.0511(11) Uani 1 1 d D . .
O202 O -0.0362(2) 0.6983(2) 0.4856(3) 0.0451(10) Uani 1 1 d D . .
O203 O 0.3154(2) 0.5860(2) 0.5125(3) 0.0403(9) Uani 1 1 d . . .
N1 N 0.2494(3) 0.1349(2) 0.2791(2) 0.0338(10) Uani 1 1 d . . .
H1A H 0.2925 0.1176 0.2663 0.041 Uiso 1 1 calc R . .
H1B H 0.2180 0.0987 0.2776 0.041 Uiso 1 1 calc R . .
N2 N 0.2331(3) 0.25860(19) 0.3335(2) 0.0284(9) Uani 1 1 d . . .
N3 N 0.2585(3) 0.4795(2) 0.2304(2) 0.0314(9) Uani 1 1 d . . .
H3A H 0.3048 0.4918 0.2264 0.038 Uiso 1 1 calc R . .
H3B H 0.2413 0.4706 0.1846 0.038 Uiso 1 1 calc R . .
N4 N 0.2423(2) 0.46442(18) 0.3670(2) 0.0221(7) Uani 1 1 d . . .
N5 N 0.1563(2) 0.61134(19) 0.5460(2) 0.0220(7) Uani 1 1 d . . .
H5A H 0.1710 0.6541 0.5290 0.026 Uiso 1 1 calc R . .
H5B H 0.1085 0.6092 0.5419 0.026 Uiso 1 1 calc R . .
N6 N 0.1969(2) 0.48825(19) 0.5788(2) 0.0233(8) Uani 1 1 d . . .
N7 N 0.2692(2) 0.3849(2) 0.7931(2) 0.0265(8) Uani 1 1 d . . .
H7A H 0.3163 0.3917 0.8002 0.032 Uiso 1 1 calc R . .
H7B H 0.2451 0.4114 0.8263 0.032 Uiso 1 1 calc R . .
N8 N 0.2638(2) 0.31659(19) 0.6744(2) 0.0207(7) Uani 1 1 d . . .
N9 N 0.31157(19) 0.08701(17) 0.6261(2) 0.0201(7) Uani 1 1 d . . .
H9A H 0.3591 0.0833 0.6320 0.024 Uiso 1 1 calc R . .
H9B H 0.2904 0.0657 0.6651 0.024 Uiso 1 1 calc R . .
N10 N 0.2825(2) 0.17116(19) 0.5221(2) 0.0207(7) Uani 1 1 d . . .
N100 N 0.0911(2) 0.3118(2) 0.4950(3) 0.0296(8) Uani 1 1 d . . .
C1 C 0.2335(3) 0.2606(2) 0.2638(3) 0.0325(11) Uani 1 1 d . . .
C2 C 0.2279(3) 0.1901(2) 0.2256(3) 0.0302(11) Uani 1 1 d . . .
H2 H 0.2607 0.1893 0.1833 0.036 Uiso 1 1 calc R . .
C3 C 0.1546(3) 0.1789(3) 0.1985(3) 0.0380(12) Uani 1 1 d . . .
H3C H 0.1449 0.2143 0.1607 0.046 Uiso 1 1 calc R . .
H3D H 0.1222 0.1878 0.2394 0.046 Uiso 1 1 calc R . .
C4 C 0.1377(3) 0.1071(3) 0.1670(3) 0.0322(11) Uani 1 1 d . . .
C5 C 0.0704(3) 0.0839(3) 0.1693(4) 0.0400(13) Uani 1 1 d . . .
H5 H 0.0355 0.1128 0.1901 0.048 Uiso 1 1 calc R . .
C6 C 0.0518(3) 0.0195(3) 0.1421(3) 0.0392(12) Uani 1 1 d . . .
H6 H 0.0047 0.0042 0.1445 0.047 Uiso 1 1 calc R . .
C7 C 0.1030(3) -0.0235(3) 0.1108(3) 0.0370(12) Uani 1 1 d . . .
H7 H 0.0905 -0.0672 0.0902 0.044 Uiso 1 1 calc R . .
C8 C 0.1706(3) -0.0022(3) 0.1102(3) 0.0378(12) Uani 1 1 d . . .
H8 H 0.2058 -0.0326 0.0922 0.045 Uiso 1 1 calc R . .
C9 C 0.1892(3) 0.0645(3) 0.1359(3) 0.0328(11) Uani 1 1 d . . .
H9 H 0.2361 0.0805 0.1323 0.039 Uiso 1 1 calc R . .
C10 C 0.2196(2) 0.5252(2) 0.3468(3) 0.0232(9) Uani 1 1 d . . .
C11 C 0.2180(3) 0.5368(2) 0.2655(3) 0.0266(9) Uani 1 1 d . . .
H11 H 0.2400 0.5828 0.2537 0.032 Uiso 1 1 calc R . .
C12 C 0.1425(3) 0.5362(3) 0.2389(3) 0.0338(10) Uani 1 1 d . . .
H12A H 0.1148 0.5684 0.2695 0.041 Uiso 1 1 calc R . .
H12B H 0.1413 0.5543 0.1884 0.041 Uiso 1 1 calc R . .
C13 C 0.1083(3) 0.4649(3) 0.2403(3) 0.0318(10) Uani 1 1 d . . .
C14 C 0.0843(3) 0.4359(3) 0.3055(3) 0.0333(11) Uani 1 1 d . . .
H14 H 0.0899 0.4611 0.3496 0.040 Uiso 1 1 calc R . .
C15 C 0.0525(3) 0.3708(3) 0.3066(4) 0.0399(13) Uani 1 1 d . . .
H15 H 0.0353 0.3520 0.3509 0.048 Uiso 1 1 calc R . .
C16 C 0.0460(3) 0.3330(3) 0.2414(4) 0.0403(13) Uani 1 1 d . . .
H16 H 0.0260 0.2876 0.2420 0.048 Uiso 1 1 calc R . .
C17 C 0.0678(4) 0.3604(3) 0.1790(4) 0.0430(14) Uani 1 1 d . . .
H17 H 0.0610 0.3353 0.1350 0.052 Uiso 1 1 calc R . .
C18 C 0.1008(3) 0.4259(3) 0.1772(3) 0.0381(12) Uani 1 1 d . . .
H18 H 0.1181 0.4437 0.1325 0.046 Uiso 1 1 calc R . .
C19 C 0.1939(2) 0.5266(2) 0.6357(3) 0.0226(8) Uani 1 1 d . . .
C20 C 0.1769(2) 0.6028(2) 0.6221(3) 0.0230(8) Uani 1 1 d . . .
H20 H 0.2213 0.6295 0.6287 0.028 Uiso 1 1 calc R . .
C21 C 0.1241(3) 0.6330(2) 0.6762(3) 0.0280(9) Uani 1 1 d . . .
H21A H 0.0770 0.6152 0.6644 0.034 Uiso 1 1 calc R . .
H21B H 0.1361 0.6170 0.7258 0.034 Uiso 1 1 calc R . .
C22 C 0.1234(3) 0.7127(2) 0.6743(3) 0.0284(10) Uani 1 1 d . . .
C23 C 0.0811(3) 0.7489(3) 0.6258(3) 0.0336(11) Uani 1 1 d . . .
H23 H 0.0511 0.7240 0.5939 0.040 Uiso 1 1 calc R . .
C24 C 0.0824(3) 0.8215(3) 0.6239(3) 0.0393(13) Uani 1 1 d . . .
H24 H 0.0538 0.8456 0.5900 0.047 Uiso 1 1 calc R . .
C25 C 0.1239(4) 0.8585(3) 0.6696(4) 0.0447(16) Uani 1 1 d . . .
H25 H 0.1237 0.9081 0.6683 0.054 Uiso 1 1 calc R . .
C26 C 0.1673(4) 0.8228(3) 0.7189(4) 0.0447(15) Uani 1 1 d . . .
H26 H 0.1970 0.8480 0.7508 0.054 Uiso 1 1 calc R . .
C27 C 0.1661(3) 0.7499(3) 0.7205(4) 0.0413(14) Uani 1 1 d . . .
H27 H 0.1951 0.7257 0.7539 0.050 Uiso 1 1 calc R . .
C28 C 0.2636(2) 0.2751(2) 0.7287(2) 0.0204(8) Uani 1 1 d . . .
C29 C 0.2514(3) 0.3098(2) 0.8016(3) 0.0254(9) Uani 1 1 d . . .
H29 H 0.2829 0.2884 0.8388 0.030 Uiso 1 1 calc R . .
C30 C 0.1744(3) 0.3002(3) 0.8256(3) 0.0283(10) Uani 1 1 d . . .
H30A H 0.1613 0.2505 0.8199 0.034 Uiso 1 1 calc R . .
H30B H 0.1701 0.3123 0.8777 0.034 Uiso 1 1 calc R . .
C31 C 0.1242(2) 0.3451(3) 0.7819(3) 0.0262(9) Uani 1 1 d . . .
C32 C 0.1020(3) 0.4082(3) 0.8107(4) 0.0346(11) Uani 1 1 d . . .
H32 H 0.1157 0.4216 0.8583 0.042 Uiso 1 1 calc R . .
C33 C 0.0594(3) 0.4519(3) 0.7691(5) 0.0477(17) Uani 1 1 d . . .
H33 H 0.0436 0.4949 0.7888 0.057 Uiso 1 1 calc R . .
C34 C 0.0402(3) 0.4333(4) 0.6998(4) 0.0533(19) Uani 1 1 d . . .
H34 H 0.0123 0.4638 0.6713 0.064 Uiso 1 1 calc R . .
C35 C 0.0614(3) 0.3703(4) 0.6720(4) 0.0490(17) Uani 1 1 d . . .
H35 H 0.0469 0.3567 0.6247 0.059 Uiso 1 1 calc R . .
C36 C 0.1038(3) 0.3263(3) 0.7125(3) 0.0347(11) Uani 1 1 d . . .
H36 H 0.1190 0.2832 0.6924 0.042 Uiso 1 1 calc R . .
C37 C 0.2803(2) 0.1068(2) 0.4998(3) 0.0214(8) Uani 1 1 d . . .
C38 C 0.2904(2) 0.0519(2) 0.5582(3) 0.0209(8) Uani 1 1 d . . .
H38 H 0.3284 0.0194 0.5427 0.025 Uiso 1 1 calc R . .
C39 C 0.2229(2) 0.0095(2) 0.5700(3) 0.0225(8) Uani 1 1 d . . .
H39A H 0.2109 -0.0151 0.5244 0.027 Uiso 1 1 calc R . .
H39B H 0.2314 -0.0262 0.6079 0.027 Uiso 1 1 calc R . .
C40 C 0.1617(2) 0.0544(2) 0.5927(3) 0.0219(8) Uani 1 1 d . . .
C41 C 0.1492(3) 0.0684(3) 0.6650(3) 0.0298(10) Uani 1 1 d . . .
H41 H 0.1780 0.0477 0.7011 0.036 Uiso 1 1 calc R . .
C42 C 0.0948(3) 0.1126(3) 0.6862(3) 0.0355(11) Uani 1 1 d . . .
H42 H 0.0865 0.1214 0.7363 0.043 Uiso 1 1 calc R . .
C43 C 0.0526(3) 0.1441(3) 0.6332(3) 0.0293(10) Uani 1 1 d . . .
H43 H 0.0169 0.1759 0.6469 0.035 Uiso 1 1 calc R . .
C44 C 0.0636(2) 0.1284(2) 0.5603(3) 0.0263(9) Uani 1 1 d . . .
H44 H 0.0342 0.1479 0.5240 0.032 Uiso 1 1 calc R . .
C45 C 0.1176(2) 0.0844(3) 0.5408(3) 0.0268(9) Uani 1 1 d . . .
H45 H 0.1249 0.0743 0.4908 0.032 Uiso 1 1 calc R . .
N300 N 0.3998(12) 0.4418(8) 0.6223(13) 0.20(2) Uani 0.50 1 d P A 1
O300 O 0.4234(3) 0.3793(3) 0.6256(4) 0.0611(14) Uani 1 1 d D A 1
O301 O 0.3725(11) 0.4598(15) 0.6836(13) 0.177(13) Uani 0.50 1 d P A 1
O302 O 0.4132(12) 0.4826(14) 0.5672(14) 0.189(15) Uani 0.50 1 d P A 1
N310 N 0.3709(10) 0.5392(7) 0.6889(10) 0.102(8) Uani 0.50 1 d P B 2
O310 O 0.3607(7) 0.5072(6) 0.6296(7) 0.068(3) Uani 0.50 1 d P B 2
O311 O 0.3687(11) 0.6072(7) 0.6832(11) 0.117(7) Uani 0.50 1 d P B 2
O312 O 0.3923(7) 0.5040(7) 0.7458(8) 0.079(4) Uani 0.50 1 d P B 2
O210 O -0.0163(3) 0.4531(3) 0.4838(5) 0.081(2) Uani 1 1 d . . .
O211 O 0.2272(4) 0.5698(3) 0.8349(4) 0.0774(19) Uani 1 1 d . . .
O212 O 0.4249(5) 0.4372(4) 0.3945(6) 0.106(3) Uani 1 1 d . . .
O204 O 0.3720(4) 0.3642(4) 0.2867(6) 0.111(3) Uani 1 1 d . . .
O205 O 0.3891(6) 0.1001(5) 0.3304(6) 0.119(3) Uani 1 1 d . . .
O206 O 0.2156(6) 0.3203(7) 0.0738(6) 0.130(4) Uani 1 1 d . . .
O207 O 0.2355(5) 0.5471(9) 0.0699(5) 0.157(5) Uani 1 1 d . . .
O208 O 0.3781(7) 0.1277(6) 0.1819(10) 0.195(7) Uani 1 1 d . . .

loop_
_atom_site_aniso_label
_atom_site_aniso_U_11
_atom_site_aniso_U_22
_atom_site_aniso_U_33
_atom_site_aniso_U_23
_atom_site_aniso_U_13
_atom_site_aniso_U_12
Tm1 0.02002(8) 0.01304(8) 0.02217(9) -0.00079(7) -0.00006(7) 0.00113(6)
Cu1 0.0315(3) 0.0151(2) 0.0241(3) -0.0026(2) -0.0036(2) 0.0036(2)
Cu2 0.0340(3) 0.0174(2) 0.0249(3) -0.0015(2) 0.0043(2) 0.0002(2)
Cu3 0.0241(2) 0.0122(2) 0.0242(3) 0.00113(19) 0.0040(2) 0.00124(17)
Cu4 0.0217(2) 0.0145(2) 0.0240(3) -0.00184(19) 0.0003(2) 0.00047(18)
Cu5 0.0209(2) 0.0130(2) 0.0228(3) -0.00071(18) -0.00220(19) 0.00195(18)
O1 0.072(3) 0.0229(17) 0.024(2) -0.0015(14) 0.0019(17) 0.0006(17)
O2 0.043(2) 0.0155(14) 0.0272(19) -0.0059(13) 0.0030(15) 0.0031(13)
O3 0.0288(16) 0.0142(13) 0.0282(17) 0.0019(12) 0.0041(13) 0.0030(11)
O4 0.0306(16) 0.0149(13) 0.0232(15) 0.0015(11) 0.0009(13) -0.0005(11)
O5 0.0317(17) 0.0159(14) 0.0298(18) -0.0034(12) 0.0045(13) 0.0010(12)
O6 0.0317(17) 0.0113(13) 0.0283(17) 0.0024(11) -0.0004(13) 0.0027(11)
O7 0.0194(14) 0.0157(13) 0.0291(17) -0.0011(11) -0.0008(11) 0.0031(11)
O8 0.0286(16) 0.0144(13) 0.0221(15) -0.0025(11) -0.0019(12) 0.0031(11)
O9 0.0313(17) 0.0198(15) 0.0265(17) -0.0033(12) -0.0026(13) 0.0026(12)
O10 0.0333(17) 0.0163(14) 0.0229(15) -0.0002(11) -0.0032(13) 0.0036(12)
O100 0.0245(18) 0.0242(18) 0.123(5) 0.019(2) -0.001(2) -0.0038(14)
O101 0.0266(17) 0.0248(16) 0.045(2) 0.0020(15) -0.0024(15) -0.0014(13)
O102 0.0209(16) 0.0338(18) 0.063(3) 0.007(2) -0.0051(19) -0.0051(13)
O103 0.0220(16) 0.0263(16) 0.070(3) 0.007(2) 0.0025(19) 0.0015(12)
N200 0.028(2) 0.038(2) 0.038(2) 0.010(2) 0.0026(19) -0.0037(16)
O200 0.034(2) 0.039(2) 0.057(3) 0.008(2) -0.001(2) -0.0028(16)
O201 0.034(2) 0.075(3) 0.044(2) 0.007(2) 0.0063(19) -0.017(2)
O202 0.048(2) 0.034(2) 0.053(3) 0.005(2) 0.010(2) 0.0013(17)
O203 0.041(2) 0.0264(18) 0.054(3) 0.0089(17) 0.0044(18) -0.0038(15)
N1 0.054(3) 0.024(2) 0.023(2) -0.0038(16) -0.0074(19) 0.0039(19)
N2 0.047(3) 0.0112(16) 0.027(2) -0.0042(14) -0.0019(17) 0.0037(15)
N3 0.042(2) 0.0248(19) 0.028(2) -0.0026(16) 0.0105(17) -0.0008(16)
N4 0.0271(18) 0.0145(15) 0.0246(19) -0.0005(13) 0.0046(15) -0.0006(13)
N5 0.0225(17) 0.0145(15) 0.0291(19) 0.0013(14) 0.0066(15) -0.0010(13)
N6 0.0285(19) 0.0112(15) 0.030(2) -0.0005(14) 0.0071(15) 0.0010(13)
N7 0.0218(18) 0.0251(19) 0.033(2) -0.0060(16) -0.0004(15) 0.0013(14)
N8 0.0221(17) 0.0178(16) 0.0221(18) -0.0013(13) 0.0003(14) 0.0026(13)
N9 0.0205(16) 0.0127(14) 0.0270(18) 0.0007(13) -0.0028(14) 0.0016(12)
N10 0.0248(18) 0.0152(16) 0.0222(17) 0.0003(13) -0.0014(14) 0.0017(13)
N100 0.0228(18) 0.0261(18) 0.040(2) 0.0002(19) -0.0025(18) -0.0039(14)
C1 0.044(3) 0.0149(19) 0.039(3) -0.0015(18) -0.003(2) 0.0026(18)
C2 0.051(3) 0.0150(19) 0.024(2) -0.0047(16) 0.000(2) 0.0029(18)
C3 0.054(3) 0.022(2) 0.039(3) -0.005(2) -0.007(2) 0.008(2)
C4 0.044(3) 0.024(2) 0.028(2) -0.0031(18) -0.003(2) 0.005(2)
C5 0.041(3) 0.038(3) 0.041(3) -0.004(2) -0.006(2) 0.009(2)
C6 0.036(3) 0.036(3) 0.045(3) 0.001(2) 0.002(2) 0.001(2)
C7 0.045(3) 0.026(2) 0.040(3) -0.010(2) 0.002(2) -0.008(2)
C8 0.041(3) 0.029(3) 0.043(3) -0.010(2) 0.008(2) -0.001(2)
C9 0.035(3) 0.033(3) 0.031(3) -0.006(2) 0.003(2) -0.006(2)
C10 0.023(2) 0.0139(18) 0.033(2) -0.0037(16) 0.0049(17) -0.0044(15)
C11 0.029(2) 0.019(2) 0.032(3) 0.0003(17) 0.0016(18) -0.0013(16)
C12 0.040(3) 0.026(2) 0.035(3) 0.001(2) -0.006(2) 0.0024(19)
C13 0.035(2) 0.025(2) 0.035(3) 0.001(2) -0.008(2) -0.0018(17)
C14 0.032(3) 0.033(3) 0.035(3) 0.006(2) -0.010(2) 0.000(2)
C15 0.034(3) 0.037(3) 0.049(3) 0.012(3) -0.014(2) -0.005(2)
C16 0.034(3) 0.028(2) 0.059(4) 0.007(3) -0.022(3) -0.0048(19)
C17 0.051(3) 0.033(3) 0.045(3) 0.001(2) -0.024(3) -0.004(2)
C18 0.043(3) 0.032(3) 0.039(3) 0.002(2) -0.014(2) -0.001(2)
C19 0.0231(19) 0.0141(17) 0.031(2) 0.0011(16) 0.0028(17) -0.0002(14)
C20 0.025(2) 0.0144(17) 0.029(2) 0.0015(16) 0.0059(17) 0.0013(14)
C21 0.031(2) 0.022(2) 0.031(2) 0.0003(17) 0.0110(19) 0.0024(17)
C22 0.034(2) 0.0161(19) 0.035(3) -0.0031(17) 0.014(2) 0.0031(16)
C23 0.038(3) 0.021(2) 0.041(3) 0.005(2) 0.016(2) 0.0050(18)
C24 0.049(3) 0.027(2) 0.041(3) 0.007(2) 0.021(3) 0.011(2)
C25 0.058(4) 0.019(2) 0.057(4) -0.001(2) 0.030(3) 0.002(2)
C26 0.053(4) 0.035(3) 0.047(3) -0.013(2) 0.017(3) -0.006(2)
C27 0.048(3) 0.029(3) 0.048(3) -0.009(2) 0.013(3) 0.003(2)
C28 0.0137(16) 0.0203(18) 0.027(2) 0.0015(15) -0.0059(14) 0.0027(13)
C29 0.026(2) 0.024(2) 0.026(2) -0.0011(17) -0.0015(17) 0.0068(17)
C30 0.034(3) 0.022(2) 0.029(2) 0.0042(17) 0.0105(19) 0.0013(17)
C31 0.022(2) 0.025(2) 0.032(2) 0.0050(18) 0.0095(18) -0.0003(16)
C32 0.024(2) 0.025(2) 0.055(3) 0.003(2) 0.005(2) 0.0004(18)
C33 0.026(3) 0.032(3) 0.085(5) 0.012(3) 0.009(3) 0.004(2)
C34 0.022(2) 0.066(4) 0.072(5) 0.036(4) 0.004(3) 0.006(3)
C35 0.020(2) 0.081(5) 0.046(4) 0.020(3) 0.005(2) -0.004(3)
C36 0.021(2) 0.048(3) 0.035(3) 0.006(2) 0.0029(19) -0.005(2)
C37 0.0180(17) 0.0142(16) 0.032(2) -0.0011(17) -0.0003(17) 0.0008(13)
C38 0.0195(18) 0.0157(17) 0.028(2) -0.0029(15) -0.0026(16) 0.0025(14)
C39 0.0214(19) 0.0171(18) 0.029(2) -0.0005(16) -0.0011(16) 0.0012(14)
C40 0.0206(19) 0.0157(18) 0.030(2) -0.0044(15) 0.0010(16) -0.0025(14)
C41 0.027(2) 0.028(2) 0.035(3) 0.0017(19) -0.0027(19) 0.0069(18)
C42 0.026(2) 0.043(3) 0.038(3) 0.001(2) 0.004(2) 0.008(2)
C43 0.024(2) 0.026(2) 0.038(3) -0.0016(19) 0.0040(19) 0.0034(17)
C44 0.0173(19) 0.024(2) 0.038(3) 0.0027(18) -0.0005(18) -0.0033(16)
C45 0.024(2) 0.026(2) 0.031(2) -0.0056(18) 0.0000(18) -0.0011(17)
N300 0.096(17) 0.13(2) 0.38(5) -0.16(3) 0.10(3) -0.044(15)
O300 0.053(3) 0.053(3) 0.077(4) 0.015(3) -0.001(3) 0.004(2)
O301 0.095(15) 0.25(3) 0.19(3) -0.12(2) 0.063(16) -0.035(17)
O302 0.124(17) 0.22(3) 0.22(3) 0.16(2) 0.069(17) 0.106(18)
N310 0.086(12) 0.047(9) 0.17(2) -0.060(12) -0.010(13) 0.000(8)
O310 0.075(8) 0.050(6) 0.079(8) 0.013(6) -0.010(7) 0.022(5)
O311 0.133(15) 0.059(9) 0.158(18) -0.052(10) 0.017(13) -0.010(9)
O312 0.074(8) 0.076(9) 0.086(9) -0.020(8) 0.002(8) -0.008(7)
O210 0.041(3) 0.035(2) 0.168(7) 0.007(4) 0.008(4) -0.0022(19)
O211 0.114(6) 0.060(4) 0.058(4) -0.017(3) -0.014(4) 0.013(4)
O212 0.114(7) 0.072(5) 0.133(7) 0.021(5) -0.006(6) -0.026(4)
O204 0.064(4) 0.072(5) 0.196(10) -0.019(5) 0.006(5) 0.006(4)
O205 0.141(8) 0.105(7) 0.113(7) -0.016(5) -0.002(6) 0.008(6)
O206 0.140(8) 0.165(9) 0.084(6) -0.026(6) -0.021(6) 0.051(7)
O207 0.078(6) 0.327(16) 0.065(5) -0.028(7) 0.004(4) -0.014(8)
O208 0.143(9) 0.102(7) 0.339(16) 0.073(9) 0.140(10) 0.070(6)

loop_
_atom_type_symbol
_atom_type_description
_atom_type_scat_dispersion_real
_atom_type_scat_dispersion_imag
_atom_type_scat_source
C C 0.0033 0.0016 'International Tables Vol C Tables 4.2.6.8 and 6.1.1.4'
H H 0.0000 0.0000 'International Tables Vol C Tables 4.2.6.8 and 6.1.1.4'
N N 0.0061 0.0033 'International Tables Vol C Tables 4.2.6.8 and 6.1.1.4'
O O 0.0106 0.0060 'International Tables Vol C Tables 4.2.6.8 and 6.1.1.4'
Cu Cu 0.3201 1.2651 'International Tables Vol C Tables 4.2.6.8 and 6.1.1.4'
Tm Tm -0.3139 5.2483 'International Tables Vol C Tables 4.2.6.8 and 6.1.1.4'

loop_
_geom_angle_atom_site_label_1
_geom_angle_atom_site_label_2
_geom_angle_atom_site_label_3
_geom_angle
O103 Tm1 O2 90.36(17)
O103 Tm1 O6 91.85(15)
O2 Tm1 O6 145.07(11)
O103 Tm1 O4 80.33(13)
O2 Tm1 O4 72.75(12)
O6 Tm1 O4 73.30(11)
O103 Tm1 O8 81.11(15)
O2 Tm1 O8 143.24(11)
O6 Tm1 O8 71.33(11)
O4 Tm1 O8 139.18(11)
O103 Tm1 O100 153.60(13)
O2 Tm1 O100 90.88(19)
O6 Tm1 O100 101.97(17)
O4 Tm1 O100 125.04(14)
O8 Tm1 O100 82.19(17)
O103 Tm1 O10 83.50(13)
O2 Tm1 O10 71.41(11)
O6 Tm1 O10 143.44(11)
O4 Tm1 O10 140.35(12)
O8 Tm1 O10 72.13(11)
O100 Tm1 O10 71.96(14)
O103 Tm1 O101 154.34(13)
O2 Tm1 O101 85.55(13)
O6 Tm1 O101 77.64(13)
O4 Tm1 O101 74.27(12)
O8 Tm1 O101 116.37(12)
O100 Tm1 O101 51.96(13)
O10 Tm1 O101 118.73(12)
O103 Tm1 N100 178.55(17)
O2 Tm1 N100 88.33(14)
O6 Tm1 N100 89.57(13)
O4 Tm1 N100 99.86(12)
O8 Tm1 N100 99.58(13)
O100 Tm1 N100 25.88(13)
O10 Tm1 N100 95.49(12)
O101 Tm1 N100 26.08(12)
N2 Cu1 O9 175.03(18)
N2 Cu1 O10 90.27(16)
O9 Cu1 O10 86.71(14)
N2 Cu1 N1 83.84(18)
O9 Cu1 N1 99.78(17)
O10 Cu1 N1 168.80(19)
N4 Cu2 O2 89.59(16)
N4 Cu2 O1 169.14(19)
O2 Cu2 O1 85.57(16)
N4 Cu2 N3 80.73(16)
O2 Cu2 N3 170.31(16)
O1 Cu2 N3 103.90(17)
N6 Cu3 O4 90.96(15)
N6 Cu3 O3 172.26(16)
O4 Cu3 O3 85.31(13)
N6 Cu3 N5 81.63(16)
O4 Cu3 N5 171.92(15)
O3 Cu3 N5 101.66(15)
N8 Cu4 O5 173.02(16)
N8 Cu4 O6 88.35(15)
O5 Cu4 O6 86.47(14)
N8 Cu4 N7 81.60(17)
O5 Cu4 N7 103.60(16)
O6 Cu4 N7 169.93(15)
N10 Cu5 O8 90.43(15)
N10 Cu5 O7 169.77(16)
O8 Cu5 O7 86.49(13)
N10 Cu5 N9 82.37(16)
O8 Cu5 N9 170.37(16)
O7 Cu5 N9 101.68(15)
C1 O1 Cu2 106.2(3)
N2 O2 Cu2 107.5(3)
N2 O2 Tm1 124.8(3)
Cu2 O2 Tm1 127.55(16)
C10 O3 Cu3 106.5(3)
N4 O4 Cu3 108.0(2)
N4 O4 Tm1 124.9(2)
Cu3 O4 Tm1 124.10(16)
C19 O5 Cu4 106.3(3)
N6 O6 Cu4 107.1(3)
N6 O6 Tm1 123.3(3)
Cu4 O6 Tm1 129.47(15)
C28 O7 Cu5 106.1(3)
N8 O8 Cu5 106.5(2)
N8 O8 Tm1 125.0(2)
Cu5 O8 Tm1 127.09(15)
C37 O9 Cu1 107.0(3)
N10 O10 Cu1 107.0(2)
N10 O10 Tm1 123.6(3)
Cu1 O10 Tm1 125.23(16)
N100 O100 Tm1 98.4(3)
N100 O101 Tm1 94.8(3)
O202 N200 O201 121.4(5)
O202 N200 O200 119.7(4)
O201 N200 O200 118.9(5)
C2 N1 Cu1 111.0(3)
C1 N2 O2 115.6(4)
C1 N2 Cu1 118.4(3)
O2 N2 Cu1 123.5(3)
C11 N3 Cu2 107.0(3)
C10 N4 O4 114.8(4)
C10 N4 Cu2 117.2(3)
O4 N4 Cu2 124.5(3)
C20 N5 Cu3 108.5(3)
C19 N6 O6 115.6(4)
C19 N6 Cu3 117.1(3)
O6 N6 Cu3 123.5(3)
C29 N7 Cu4 106.5(3)
C28 N8 O8 116.0(4)
C28 N8 Cu4 118.0(3)
O8 N8 Cu4 125.1(3)
C38 N9 Cu5 110.1(3)
C37 N10 O10 115.6(4)
C37 N10 Cu5 118.3(3)
O10 N10 Cu5 125.2(3)
O102 N100 O101 121.9(4)
O102 N100 O100 123.3(4)
O101 N100 O100 114.8(4)
O102 N100 Tm1 178.5(4)
O101 N100 Tm1 59.1(2)
O100 N100 Tm1 55.7(2)
N2 C1 O1 124.7(5)
N2 C1 C2 115.7(4)
O1 C1 C2 119.6(5)
N1 C2 C3 111.9(5)
N1 C2 C1 107.6(4)
C3 C2 C1 110.1(4)
C2 C3 C4 116.9(5)
C5 C4 C9 119.2(5)
C5 C4 C3 118.9(5)
C9 C4 C3 121.9(5)
C4 C5 C6 121.7(6)
C5 C6 C7 119.5(6)
C8 C7 C6 119.6(5)
C7 C8 C9 120.7(5)
C4 C9 C8 119.1(5)
O3 C10 N4 125.3(5)
O3 C10 C11 119.5(4)
N4 C10 C11 115.0(4)
N3 C11 C10 108.0(4)
N3 C11 C12 110.4(4)
C10 C11 C12 109.6(4)
C13 C12 C11 114.2(4)
C18 C13 C14 118.0(5)
C18 C13 C12 121.0(5)
C14 C13 C12 121.0(5)
C15 C14 C13 120.9(6)
C14 C15 C16 119.3(6)
C17 C16 C15 120.3(5)
C16 C17 C18 120.9(6)
C13 C18 C17 120.5(6)
N6 C19 O5 124.5(4)
N6 C19 C20 115.3(4)
O5 C19 C20 119.9(4)
N5 C20 C19 108.9(4)
N5 C20 C21 113.7(4)
C19 C20 C21 113.4(4)
C22 C21 C20 111.6(4)
C27 C22 C23 118.8(5)
C27 C22 C21 119.9(5)
C23 C22 C21 121.2(5)
C24 C23 C22 120.3(6)
C25 C24 C23 121.2(6)
C24 C25 C26 119.3(5)
C27 C26 C25 119.3(6)
C22 C27 C26 121.0(7)
N8 C28 O7 124.2(4)
N8 C28 C29 114.8(4)
O7 C28 C29 120.8(4)
N7 C29 C28 107.2(4)
N7 C29 C30 111.4(4)
C28 C29 C30 110.3(4)
C31 C30 C29 112.6(4)
C36 C31 C32 119.6(5)
C36 C31 C30 121.3(5)
C32 C31 C30 119.0(5)
C31 C32 C33 119.4(6)
C34 C33 C32 120.6(6)
C35 C34 C33 119.7(6)
C34 C35 C36 120.5(7)
C31 C36 C35 120.2(6)
O9 C37 N10 123.5(4)
O9 C37 C38 120.9(4)
N10 C37 C38 115.5(4)
N9 C38 C37 108.6(3)
N9 C38 C39 110.6(4)
C37 C38 C39 111.0(4)
C40 C39 C38 113.0(4)
C41 C40 C45 118.3(4)
C41 C40 C39 120.8(4)
C45 C40 C39 120.9(4)
C40 C41 C42 121.1(5)
C41 C42 C43 119.8(5)
C44 C43 C42 119.4(5)
C45 C44 C43 119.7(5)
C44 C45 C40 121.7(5)
O300 N300 O301 110.6(19)
O300 N300 O302 121.8(17)
O301 N300 O302 127(2)
O310 N310 O311 114.1(16)
O310 N310 O312 119.2(12)
O311 N310 O312 125.8(15)

loop_
_geom_bond_atom_site_label_1
_geom_bond_atom_site_label_2
_geom_bond_distance
Tm1 O103 2.286(4)
Tm1 O2 2.343(4)
Tm1 O6 2.355(3)
Tm1 O4 2.361(3)
Tm1 O8 2.373(3)
Tm1 O100 2.381(4)
Tm1 O10 2.399(3)
Tm1 O101 2.456(4)
Tm1 N100 2.851(4)
Cu1 N2 1.882(4)
Cu1 O9 1.909(3)
Cu1 O10 1.912(3)
Cu1 N1 1.995(4)
Cu2 N4 1.903(4)
Cu2 O2 1.929(4)
Cu2 O1 1.952(4)
Cu2 N3 2.028(4)
Cu3 N6 1.901(4)
Cu3 O4 1.944(3)
Cu3 O3 1.944(3)
Cu3 N5 2.006(4)
Cu4 N8 1.888(4)
Cu4 O5 1.917(3)
Cu4 O6 1.919(4)
Cu4 N7 2.008(5)
Cu5 N10 1.883(4)
Cu5 O8 1.913(3)
Cu5 O7 1.914(3)
Cu5 N9 2.007(3)
O1 C1 1.300(6)
O2 N2 1.404(5)
O3 C10 1.290(6)
O4 N4 1.390(5)
O5 C19 1.303(6)
O6 N6 1.396(5)
O7 C28 1.297(5)
O8 N8 1.392(5)
O9 C37 1.294(6)
O10 N10 1.395(5)
O100 N100 1.258(6)
O101 N100 1.258(5)
O102 N100 1.210(5)
N200 O202 1.236(6)
N200 O201 1.250(6)
N200 O200 1.260(6)
N1 C2 1.501(7)
N2 C1 1.282(7)
N3 C11 1.492(6)
N4 C10 1.297(6)
N5 C20 1.463(6)
N6 C19 1.280(6)
N7 C29 1.485(6)
N8 C28 1.276(6)
N9 C38 1.476(6)
N10 C37 1.299(5)
C1 C2 1.527(7)
C2 C3 1.505(8)
C3 C4 1.527(7)
C4 C5 1.364(9)
C4 C9 1.403(8)
C5 C6 1.379(9)
C6 C7 1.403(8)
C7 C8 1.358(8)
C8 C9 1.409(7)
C10 C11 1.511(7)
C11 C12 1.527(7)
C12 C13 1.516(7)
C13 C18 1.387(8)
C13 C14 1.399(8)
C14 C15 1.387(8)
C15 C16 1.406(10)
C16 C17 1.330(10)
C17 C18 1.406(8)
C19 C20 1.516(6)
C20 C21 1.532(6)
C21 C22 1.528(6)
C22 C27 1.377(9)
C22 C23 1.391(8)
C23 C24 1.391(7)
C24 C25 1.357(10)
C25 C26 1.409(11)
C26 C27 1.396(9)
C28 C29 1.517(7)
C29 C30 1.550(7)
C30 C31 1.521(7)
C31 C36 1.382(8)
C31 C32 1.387(7)
C32 C33 1.398(9)
C33 C34 1.374(12)
C34 C35 1.371(12)
C35 C36 1.389(9)
C37 C38 1.516(6)
C38 C39 1.542(6)
C39 C40 1.513(6)
C40 C41 1.378(7)
C40 C45 1.399(7)
C41 C42 1.397(7)
C42 C43 1.402(8)
C43 C44 1.390(8)
C44 C45 1.380(7)
N300 O300 1.281(15)
N300 O301 1.289(16)
N300 O302 1.307(17)
N310 O310 1.267(15)
N310 O311 1.308(15)
N310 O312 1.310(16)
